data_2238333
loop_
_publ_author_name
'Balachandar, R. K.'
'Kalainathan, S.'
'Eappen, Shibu M.'
'Podder, Jiban'

_publ_section_title
;
 4-Fluoro-<i>N</i>-[(<i>E</i>)-3,4,5-trimethoxybenzylidene]aniline
;
_journal_coeditor_code DS2233
_journal_issue 8
_journal_name_full 'Acta Crystallographica Section E'
_journal_page_first o1234
_journal_paper_doi 10.1107/S1600536813017741
_journal_volume 69
_journal_year 2013
_chemical_formula_iupac 'C16 H16 F N O3'
_chemical_formula_moiety 'C16 H16 F N O3'
_chemical_formula_sum 'C16 H16 F N O3'
_chemical_formula_weight 289.30
_chemical_name_common 4-Fluoro-N-[3,4,5-trimethoxybenzylidene]aniline
_chemical_name_systematic
;
4-Fluoro-<i>N</i>-[(<i>E</i>)-3,4,5-trimethoxybenzylidene]aniline
;
_space_group_IT_number 4
_symmetry_cell_setting monoclinic
_symmetry_space_group_name_Hall 'P 2yb'
_symmetry_space_group_name_H-M 'P 1 21 1'
_atom_sites_solution_hydrogens geom
_atom_sites_solution_primary direct
_atom_sites_solution_secondary difmap
_audit_creation_method SHELXL-97
_cell_angle_alpha 90.00
_cell_angle_beta 105.266(5)
_cell_angle_gamma 90.00
_cell_formula_units_Z 2
_cell_length_a 7.1147(9)
_cell_length_b 8.3841(9)
_cell_length_c 12.9217(13)
_cell_measurement_reflns_used 2468
_cell_measurement_temperature 296(2)
_cell_measurement_theta_max 28.27
_cell_measurement_theta_min 2.93
_cell_volume 743.59(15)
_computing_cell_refinement 'APEX2 and SAINT (Bruker, 2004)'
_computing_data_collection 'APEX2 (Bruker, 2004)'
_computing_data_reduction 'SAINT and XPREP (Bruker, 2004)'
_computing_molecular_graphics 'ORTEP-3 for Windows (Farrugia, 2012)'
_computing_publication_material 'SHELXL97 (Sheldrick, 2008) and PLATON (Spek, 2009)'
_computing_structure_refinement 'SHELXL97 (Sheldrick, 2008)'
_computing_structure_solution 'SIR92 (Altomare <i>et al.</i>, 1993)'
_diffrn_ambient_temperature 296(2)
_diffrn_measured_fraction_theta_full 0.984
_diffrn_measured_fraction_theta_max 0.984
_diffrn_measurement_device_type 'Bruker Kappa APEXII CCD'
_diffrn_measurement_method '\w and \f scan'
_diffrn_radiation_monochromator graphite
_diffrn_radiation_source 'fine-focus sealed tube'
_diffrn_radiation_type MoK\a
_diffrn_radiation_wavelength 0.71073
_diffrn_reflns_av_R_equivalents 0.0169
_diffrn_reflns_av_sigmaI/netI 0.0313
_diffrn_reflns_limit_h_max 9
_diffrn_reflns_limit_h_min -6
_diffrn_reflns_limit_k_max 11
_diffrn_reflns_limit_k_min -11
_diffrn_reflns_limit_l_max 16
_diffrn_reflns_limit_l_min -17
_diffrn_reflns_number 5699
_diffrn_reflns_theta_full 28.27
_diffrn_reflns_theta_max 28.27
_diffrn_reflns_theta_min 2.93
_exptl_absorpt_coefficient_mu 0.098
_exptl_absorpt_correction_T_max 0.9713
_exptl_absorpt_correction_T_min 0.9620
_exptl_absorpt_correction_type multi-scan
_exptl_absorpt_process_details '(SADABS; Bruker, 1999)'
_exptl_crystal_colour colourless
_exptl_crystal_density_diffrn 1.292
_exptl_crystal_density_method 'not measured'
_exptl_crystal_description block
_exptl_crystal_F_000 304
_exptl_crystal_size_max 0.40
_exptl_crystal_size_mid 0.35
_exptl_crystal_size_min 0.30
_refine_diff_density_max 0.139
_refine_diff_density_min -0.127
_refine_ls_extinction_method none
_refine_ls_goodness_of_fit_ref 0.996
_refine_ls_hydrogen_treatment constr
_refine_ls_matrix_type full
_refine_ls_number_parameters 190
_refine_ls_number_reflns 3358
_refine_ls_number_restraints 1
_refine_ls_restrained_S_all 0.996
_refine_ls_R_factor_all 0.0613
_refine_ls_R_factor_gt 0.0401
_refine_ls_shift/su_max 0.000
_refine_ls_shift/su_mean 0.000
_refine_ls_structure_factor_coef Fsqd
_refine_ls_weighting_details 'calc w=1/[\s^2^(Fo^2^)+(0.0767P)^2^+0.0170P] where P=(Fo^2^+2Fc^2^)/3'
_refine_ls_weighting_scheme calc
_refine_ls_wR_factor_gt 0.1126
_refine_ls_wR_factor_ref 0.1282
_reflns_number_gt 2468
_reflns_number_total 3358
_reflns_threshold_expression I>2sigma(I)
_cod_data_source_file ds2233.cif
_cod_data_source_block I
_cod_original_cell_volume 743.59(14)
_cod_original_sg_symbol_H-M 'P 21'
_cod_database_code 2238333
_cod_database_fobs_code 2238333

loop_
_symmetry_equiv_pos_as_xyz
'x, y, z'
'-x, y+1/2, -z'

loop_
_atom_site_type_symbol
_atom_site_label
_atom_site_fract_x
_atom_site_fract_y
_atom_site_fract_z
_atom_site_U_iso_or_equiv
_atom_site_adp_type
_atom_site_calc_flag
_atom_site_refinement_flags
_atom_site_occupancy
_atom_site_symmetry_multiplicity
F F1 0.9942(4) 0.5751(3) 0.51013(17) 0.1191(7) Uani d . 1 1
N N1 0.4847(3) 0.2770(2) 0.70169(14) 0.0557(4) Uani d . 1 1
O O3 0.0659(2) -0.05790(17) 1.02505(12) 0.0596(4) Uani d . 1 1
C C4 0.6764(5) 0.5185(4) 0.5155(2) 0.0901(9) Uani d . 1 1
H H4 0.6295 0.5810 0.4548 0.108 Uiso calc R 1 1
O O5 -0.0273(2) -0.0800(2) 0.81378(13) 0.0745(5) Uani d . 1 1
O O6 0.3531(2) 0.12728(18) 1.13224(11) 0.0608(4) Uani d . 1 1
C C3 0.8696(5) 0.5003(3) 0.5578(2) 0.0763(7) Uani d . 1 1
C C2 0.9455(4) 0.4108(4) 0.6458(2) 0.0737(7) Uani d . 1 1
H H2 1.0795 0.3987 0.6724 0.088 Uiso calc R 1 1
C C6 0.6199(3) 0.3532(3) 0.65551(15) 0.0530(5) Uani d . 1 1
C C7 0.5225(3) 0.2666(2) 0.80220(16) 0.0474(4) Uani d . 1 1
H H7 0.6363 0.3137 0.8430 0.057 Uiso calc R 1 1
C C8 0.3977(3) 0.1847(2) 0.85798(15) 0.0453(4) Uani d . 1 1
C C13 0.4394(3) 0.1984(2) 0.96847(15) 0.0465(4) Uani d . 1 1
H H13 0.5447 0.2598 1.0053 0.056 Uiso calc R 1 1
C C11 0.1708(3) 0.0279(2) 0.96978(16) 0.0482(4) Uani d . 1 1
C C1 0.8184(3) 0.3381(3) 0.69503(18) 0.0605(6) Uani d . 1 1
H H1 0.8679 0.2774 0.7564 0.073 Uiso calc R 1 1
C C12 0.3258(3) 0.1214(2) 1.02398(15) 0.0468(4) Uani d . 1 1
C C15 -0.0943(4) 0.0258(3) 1.0437(2) 0.0794(7) Uani d . 1 1
H H15A -0.1612 -0.0411 1.0827 0.119 Uiso calc R 1 1
H H15B -0.1819 0.0552 0.9763 0.119 Uiso calc R 1 1
H H15C -0.0488 0.1201 1.0847 0.119 Uiso calc R 1 1
C C5 0.5502(4) 0.4435(4) 0.56337(18) 0.0777(7) Uani d . 1 1
H H5 0.4166 0.4532 0.5338 0.093 Uiso calc R 1 1
C C9 0.2415(3) 0.0927(2) 0.80236(17) 0.0513(5) Uani d . 1 1
H H9 0.2132 0.0838 0.7281 0.062 Uiso calc R 1 1
C C10 0.1283(3) 0.0142(2) 0.85863(16) 0.0513(5) Uani d . 1 1
C C14 -0.0696(4) -0.1114(4) 0.7021(2) 0.0955(10) Uani d . 1 1
H H14A -0.1824 -0.1788 0.6812 0.143 Uiso calc R 1 1
H H14B 0.0396 -0.1639 0.6864 0.143 Uiso calc R 1 1
H H14C -0.0948 -0.0128 0.6632 0.143 Uiso calc R 1 1
C C16 0.5085(4) 0.2205(4) 1.1925(2) 0.0863(8) Uani d . 1 1
H H16A 0.5116 0.2145 1.2671 0.129 Uiso calc R 1 1
H H16B 0.4905 0.3294 1.1691 0.129 Uiso calc R 1 1
H H16C 0.6291 0.1811 1.1824 0.129 Uiso calc R 1 1

loop_
_atom_site_aniso_label
_atom_site_aniso_U_11
_atom_site_aniso_U_22
_atom_site_aniso_U_33
_atom_site_aniso_U_12
_atom_site_aniso_U_13
_atom_site_aniso_U_23
F1 0.1440(16) 0.1259(17) 0.1116(12) -0.0088(14) 0.0766(12) 0.0330(12)
N1 0.0526(10) 0.0608(10) 0.0501(9) -0.0022(8) 0.0073(7) -0.0009(8)
O3 0.0550(8) 0.0458(8) 0.0784(10) -0.0049(6) 0.0179(7) 0.0129(7)
C4 0.115(3) 0.096(2) 0.0619(14) 0.0216(18) 0.0283(15) 0.0319(15)
O5 0.0697(10) 0.0754(11) 0.0697(9) -0.0290(9) 0.0030(8) -0.0048(9)
O6 0.0667(9) 0.0585(9) 0.0548(8) -0.0136(7) 0.0117(7) 0.0029(7)
C3 0.103(2) 0.0727(16) 0.0654(15) 0.0007(14) 0.0434(15) 0.0111(12)
C2 0.0710(15) 0.0847(18) 0.0699(14) 0.0018(13) 0.0266(12) 0.0071(13)
C6 0.0614(13) 0.0531(11) 0.0437(10) 0.0027(9) 0.0125(9) -0.0014(9)
C7 0.0448(10) 0.0406(10) 0.0540(11) 0.0010(8) 0.0077(8) -0.0028(8)
C8 0.0416(9) 0.0364(9) 0.0562(11) 0.0053(7) 0.0097(8) 0.0019(8)
C13 0.0425(9) 0.0379(9) 0.0558(11) -0.0014(7) 0.0071(8) -0.0019(8)
C11 0.0445(10) 0.0345(9) 0.0638(11) 0.0031(8) 0.0111(9) 0.0074(8)
C1 0.0630(14) 0.0647(13) 0.0543(12) 0.0057(10) 0.0164(10) 0.0139(10)
C12 0.0481(10) 0.0363(9) 0.0546(11) 0.0033(8) 0.0110(8) 0.0039(8)
C15 0.0658(15) 0.0681(16) 0.113(2) -0.0018(12) 0.0385(14) 0.0099(14)
C5 0.0791(15) 0.099(2) 0.0506(12) 0.0123(15) 0.0093(11) 0.0191(13)
C9 0.0511(10) 0.0456(10) 0.0522(10) 0.0007(8) 0.0047(8) -0.0010(8)
C10 0.0454(10) 0.0378(10) 0.0650(12) -0.0016(8) 0.0049(9) 0.0012(9)
C14 0.0864(19) 0.102(2) 0.0858(18) -0.0330(17) 0.0016(16) -0.0256(17)
C16 0.097(2) 0.097(2) 0.0620(14) -0.0355(17) 0.0170(14) -0.0132(14)

loop_
_atom_type_symbol
_atom_type_description
_atom_type_scat_dispersion_real
_atom_type_scat_dispersion_imag
_atom_type_scat_source
C C 0.0033 0.0016 'International Tables Vol C Tables 4.2.6.8 and 6.1.1.4'
H H 0.0000 0.0000 'International Tables Vol C Tables 4.2.6.8 and 6.1.1.4'
N N 0.0061 0.0033 'International Tables Vol C Tables 4.2.6.8 and 6.1.1.4'
O O 0.0106 0.0060 'International Tables Vol C Tables 4.2.6.8 and 6.1.1.4'
F F 0.0171 0.0103 'International Tables Vol C Tables 4.2.6.8 and 6.1.1.4'

loop_
_geom_angle_atom_site_label_1
_geom_angle_atom_site_label_2
_geom_angle_atom_site_label_3
_geom_angle
C7 N1 C6 118.93(17)
C11 O3 C15 113.85(16)
C3 C4 C5 119.0(2)
C3 C4 H4 120.5
C5 C4 H4 120.5
C10 O5 C14 118.18(19)
C12 O6 C16 117.81(17)
C4 C3 C2 122.9(3)
C4 C3 F1 118.8(2)
C2 C3 F1 118.3(3)
C3 C2 C1 117.9(2)
C3 C2 H2 121.0
C1 C2 H2 121.0
C1 C6 C5 117.9(2)
C1 C6 N1 123.28(19)
C5 C6 N1 118.7(2)
N1 C7 C8 123.50(17)
N1 C7 H7 118.3
C8 C7 H7 118.3
C13 C8 C9 120.36(17)
C13 C8 C7 118.60(16)
C9 C8 C7 121.03(17)
C12 C13 C8 120.21(16)
C12 C13 H13 119.9
C8 C13 H13 119.9
O3 C11 C12 120.42(17)
O3 C11 C10 119.75(17)
C12 C11 C10 119.73(17)
C6 C1 C2 121.5(2)
C6 C1 H1 119.2
C2 C1 H1 119.2
O6 C12 C13 125.09(17)
O6 C12 C11 114.78(16)
C13 C12 C11 120.13(17)
O3 C15 H15A 109.5
O3 C15 H15B 109.5
H15A C15 H15B 109.5
O3 C15 H15C 109.5
H15A C15 H15C 109.5
H15B C15 H15C 109.5
C4 C5 C6 120.6(3)
C4 C5 H5 119.7
C6 C5 H5 119.7
C10 C9 C8 119.28(18)
C10 C9 H9 120.4
C8 C9 H9 120.4
O5 C10 C9 124.98(18)
O5 C10 C11 114.75(18)
C9 C10 C11 120.27(17)
O5 C14 H14A 109.5
O5 C14 H14B 109.5
H14A C14 H14B 109.5
O5 C14 H14C 109.5
H14A C14 H14C 109.5
H14B C14 H14C 109.5
O6 C16 H16A 109.5
O6 C16 H16B 109.5
H16A C16 H16B 109.5
O6 C16 H16C 109.5
H16A C16 H16C 109.5
H16B C16 H16C 109.5

loop_
_geom_bond_atom_site_label_1
_geom_bond_atom_site_label_2
_geom_bond_distance
F1 C3 1.359(3)
N1 C7 1.258(2)
N1 C6 1.411(3)
O3 C11 1.366(2)
O3 C15 1.412(3)
C4 C3 1.347(4)
C4 C5 1.370(4)
C4 H4 0.9300
O5 C10 1.359(2)
O5 C14 1.419(3)
O6 C12 1.362(2)
O6 C16 1.409(3)
C3 C2 1.351(4)
C2 C1 1.378(3)
C2 H2 0.9300
C6 C1 1.375(3)
C6 C5 1.388(3)
C7 C8 1.455(3)
C7 H7 0.9300
C8 C13 1.384(3)
C8 C9 1.388(3)
C13 C12 1.375(3)
C13 H13 0.9300
C11 C12 1.384(2)
C11 C10 1.392(3)
C1 H1 0.9300
C15 H15A 0.9600
C15 H15B 0.9600
C15 H15C 0.9600
C5 H5 0.9300
C9 C10 1.386(3)
C9 H9 0.9300
C14 H14A 0.9600
C14 H14B 0.9600
C14 H14C 0.9600
C16 H16A 0.9600
C16 H16B 0.9600
C16 H16C 0.9600

loop_
_geom_hbond_atom_site_label_D
_geom_hbond_atom_site_label_H
_geom_hbond_atom_site_label_A
_geom_hbond_site_symmetry_A
_geom_hbond_distance_DH
_geom_hbond_distance_HA
_geom_hbond_distance_DA
_geom_hbond_angle_DHA
C4 H4 N1 2_656 0.93 2.57 3.492(3) 174
C7 H7 O3 2_657 0.93 2.58 3.504(3) 173
